data_2229162
loop_
_publ_author_name
'bin Shawkataly, Omar'
'Khan, Imthyaz Ahmed'
'Sirat, Siti Syaida'
'Yeap, Chin Sing'
'Fun, Hoong-Kun'

_publ_section_title
;
 [\m-Bis(diphenylarsanyl)methane-1:2\k^2^<i>As</i>:<i>As</i>']nonacarbonyl-1\k^3^<i>C</i>,2\k^3^<i>C</i>,3\k^3^<i>C</i>-[tris(biphenyl-4-yl)arsane-3\k<i>As</i>]-<i>triangulo</i>-triruthenium(0)
;
_journal_coeditor_code NG5094
_journal_issue 2
_journal_name_full 'Acta Crystallographica Section E'
_journal_page_first m214
_journal_page_last m215
_journal_paper_doi 10.1107/S1600536811000237
_journal_volume 67
_journal_year 2011
_chemical_formula_iupac '[Ru3 (C25 H22 As2) (C36 H27 As) (C O)9]'
_chemical_formula_moiety 'C70 H49 As3 O9 Ru3'
_chemical_formula_sum 'C70 H49 As3 O9 Ru3'
_chemical_formula_weight 1562.06
_chemical_name_systematic
;
[\m-Bis(diphenylarsanyl)methane-1:2\k^2^<i>As</i>:<i>As</i>']nonacarbonyl-
1\k^3^<i>C</i>,2\k^3^<i>C</i>,3\k^3^<i>C</i>-[tris(biphenyl-4-yl)arsane-
3\k<i>As</i>]-<i>triangulo</i>-triruthenium(0)
;
_space_group_IT_number 2
_symmetry_cell_setting triclinic
_symmetry_space_group_name_Hall '-P 1'
_symmetry_space_group_name_H-M 'P -1'
_atom_sites_solution_hydrogens geom
_atom_sites_solution_primary direct
_atom_sites_solution_secondary difmap
_audit_creation_method SHELXL-97
_cell_angle_alpha 81.249(7)
_cell_angle_beta 82.529(7)
_cell_angle_gamma 79.301(7)
_cell_formula_units_Z 2
_cell_length_a 10.906(4)
_cell_length_b 12.706(4)
_cell_length_c 22.467(8)
_cell_measurement_reflns_used 9876
_cell_measurement_temperature 100.00(10)
_cell_measurement_theta_max 30.49
_cell_measurement_theta_min 2.30
_cell_volume 3006.9(18)
_computing_cell_refinement 'SAINT (Bruker, 2009)'
_computing_data_collection 'APEX2 (Bruker, 2009)'
_computing_data_reduction 'SAINT (Bruker, 2009)'
_computing_molecular_graphics 'SHELXTL (Sheldrick, 2008)'
_computing_publication_material 'SHELXTL (Sheldrick, 2008) and PLATON (Spek, 2009)'
_computing_structure_refinement 'SHELXTL (Sheldrick, 2008)'
_computing_structure_solution 'SHELXTL (Sheldrick, 2008)'
_diffrn_ambient_temperature 100
_diffrn_measured_fraction_theta_full 0.985
_diffrn_measured_fraction_theta_max 0.985
_diffrn_measurement_device_type 'Bruker APEXII DUO CCD area-detector'
_diffrn_measurement_method '\f and \w scans'
_diffrn_radiation_monochromator graphite
_diffrn_radiation_source 'fine-focus sealed tube'
_diffrn_radiation_type MoK\a
_diffrn_radiation_wavelength 0.71073
_diffrn_reflns_av_R_equivalents 0.0354
_diffrn_reflns_av_sigmaI/netI 0.0369
_diffrn_reflns_limit_h_max 15
_diffrn_reflns_limit_h_min -15
_diffrn_reflns_limit_k_max 17
_diffrn_reflns_limit_k_min -17
_diffrn_reflns_limit_l_max 31
_diffrn_reflns_limit_l_min -31
_diffrn_reflns_number 60960
_diffrn_reflns_theta_full 30.00
_diffrn_reflns_theta_max 30.00
_diffrn_reflns_theta_min 1.65
_diffrn_standards_number 0
_exptl_absorpt_coefficient_mu 2.442
_exptl_absorpt_correction_T_max 0.9002
_exptl_absorpt_correction_T_min 0.3958
_exptl_absorpt_correction_type multi-scan
_exptl_absorpt_process_details '(<i>SADABS</i>; Bruker, 2009)'
_exptl_crystal_colour brown
_exptl_crystal_density_diffrn 1.725
_exptl_crystal_density_method 'not measured'
_exptl_crystal_description plate
_exptl_crystal_F_000 1544
_exptl_crystal_size_max 0.47
_exptl_crystal_size_mid 0.28
_exptl_crystal_size_min 0.04
_refine_diff_density_max 1.419
_refine_diff_density_min -0.690
_refine_ls_extinction_method none
_refine_ls_goodness_of_fit_ref 1.109
_refine_ls_hydrogen_treatment constr
_refine_ls_matrix_type full
_refine_ls_number_parameters 766
_refine_ls_number_reflns 17294
_refine_ls_number_restraints 0
_refine_ls_restrained_S_all 1.109
_refine_ls_R_factor_all 0.0538
_refine_ls_R_factor_gt 0.0367
_refine_ls_shift/su_max 0.002
_refine_ls_shift/su_mean 0.000
_refine_ls_structure_factor_coef Fsqd
_refine_ls_weighting_details 'calc w=1/[\s^2^(Fo^2^)+(0.0711P)^2^+2.5556P] where P=(Fo^2^+2Fc^2^)/3'
_refine_ls_weighting_scheme calc
_refine_ls_wR_factor_gt 0.1004
_refine_ls_wR_factor_ref 0.1254
_reflns_number_gt 13951
_reflns_number_total 17294
_reflns_threshold_expression I>2\s(I)
_cod_data_source_file ng5094.cif
_cod_data_source_block I
_cod_original_cell_volume 3006.8(18)
_cod_database_code 2229162
_cod_database_fobs_code 2229162

loop_
_symmetry_equiv_pos_as_xyz
'x, y, z'
'-x, -y, -z'

loop_
_atom_site_type_symbol
_atom_site_label
_atom_site_fract_x
_atom_site_fract_y
_atom_site_fract_z
_atom_site_U_iso_or_equiv
_atom_site_adp_type
_atom_site_calc_flag
_atom_site_refinement_flags
_atom_site_occupancy
_atom_site_disorder_assembly
_atom_site_disorder_group
Ru Ru1 0.44108(2) 0.92843(2) 0.253548(12) 0.02048(6) Uani d . 1 . .
Ru Ru2 0.58866(2) 1.04717(2) 0.162270(12) 0.01983(6) Uani d . 1 . .
Ru Ru3 0.38188(2) 1.15999(2) 0.228422(12) 0.02075(6) Uani d . 1 . .
As As1 0.52503(3) 0.75926(3) 0.213296(15) 0.02132(8) Uani d . 1 . .
As As2 0.74808(3) 0.88704(3) 0.152447(15) 0.02072(8) Uani d . 1 . .
As As3 0.17838(3) 1.23444(3) 0.280517(15) 0.02213(8) Uani d . 1 . .
O O1 0.6586(3) 0.9230(2) 0.32959(13) 0.0382(6) Uani d . 1 . .
O O2 0.2911(3) 0.8313(3) 0.36551(14) 0.0465(8) Uani d . 1 . .
O O3 0.2142(3) 0.9602(2) 0.18087(13) 0.0366(6) Uani d . 1 . .
O O4 0.4396(3) 0.9664(2) 0.07621(13) 0.0350(6) Uani d . 1 . .
O O5 0.6568(3) 1.2174(2) 0.05907(15) 0.0463(8) Uani d . 1 . .
O O6 0.7302(3) 1.1421(2) 0.24529(14) 0.0388(6) Uani d . 1 . .
O O7 0.5028(3) 1.1435(3) 0.34625(13) 0.0397(7) Uani d . 1 . .
O O8 0.4739(3) 1.3675(2) 0.17452(15) 0.0472(8) Uani d . 1 . .
O O9 0.2656(3) 1.1786(2) 0.10916(13) 0.0378(6) Uani d . 1 . .
C C1 0.4086(3) 0.7024(3) 0.17372(17) 0.0268(7) Uani d . 1 . .
C C2 0.4295(5) 0.6828(4) 0.1139(2) 0.0499(12) Uani d . 1 . .
H H2A 0.5020 0.6982 0.0901 0.060 Uiso calc R 1 . .
C C3 0.3410(5) 0.6398(5) 0.0895(2) 0.0567(14) Uani d . 1 . .
H H3A 0.3552 0.6266 0.0493 0.068 Uiso calc R 1 . .
C C4 0.2339(4) 0.6168(4) 0.1237(2) 0.0466(11) Uani d . 1 . .
H H4A 0.1776 0.5849 0.1077 0.056 Uiso calc R 1 . .
C C5 0.2104(4) 0.6412(4) 0.1816(2) 0.0449(10) Uani d . 1 . .
H H5A 0.1356 0.6292 0.2044 0.054 Uiso calc R 1 . .
C C6 0.2976(4) 0.6839(4) 0.2071(2) 0.0400(9) Uani d . 1 . .
H H6A 0.2806 0.7000 0.2467 0.048 Uiso calc R 1 . .
C C7 0.5880(3) 0.6296(3) 0.26612(16) 0.0277(7) Uani d . 1 . .
C C8 0.6187(4) 0.5314(3) 0.24233(19) 0.0366(9) Uani d . 1 . .
H H8A 0.6033 0.5275 0.2030 0.044 Uiso calc R 1 . .
C C9 0.6727(5) 0.4394(4) 0.2783(2) 0.0502(12) Uani d . 1 . .
H H9A 0.6923 0.3735 0.2631 0.060 Uiso calc R 1 . .
C C10 0.6972(5) 0.4458(4) 0.3358(2) 0.0503(12) Uani d . 1 . .
H H10A 0.7359 0.3845 0.3588 0.060 Uiso calc R 1 . .
C C11 0.6650(4) 0.5422(4) 0.3601(2) 0.0447(10) Uani d . 1 . .
H H11A 0.6803 0.5451 0.3995 0.054 Uiso calc R 1 . .
C C12 0.6096(4) 0.6349(3) 0.32528(18) 0.0347(8) Uani d . 1 . .
H H12A 0.5873 0.6999 0.3414 0.042 Uiso calc R 1 . .
C C13 0.6673(3) 0.7630(3) 0.14990(15) 0.0237(6) Uani d . 1 . .
H H13A 0.7276 0.6969 0.1559 0.028 Uiso calc R 1 . .
H H13B 0.6377 0.7679 0.1105 0.028 Uiso calc R 1 . .
C C14 0.8584(3) 0.8817(3) 0.07756(15) 0.0239(6) Uani d . 1 . .
C C15 0.8105(4) 0.9325(3) 0.02406(17) 0.0310(7) Uani d . 1 . .
H H15A 0.7281 0.9688 0.0250 0.037 Uiso calc R 1 . .
C C16 0.8856(4) 0.9291(3) -0.03056(18) 0.0371(9) Uani d . 1 . .
H H16A 0.8530 0.9622 -0.0663 0.045 Uiso calc R 1 . .
C C17 1.0080(4) 0.8770(3) -0.03219(18) 0.0377(9) Uani d . 1 . .
H H17A 1.0588 0.8767 -0.0688 0.045 Uiso calc R 1 . .
C C18 1.0558(4) 0.8247(4) 0.0211(2) 0.0398(9) Uani d . 1 . .
H H18A 1.1378 0.7876 0.0198 0.048 Uiso calc R 1 . .
C C19 0.9814(4) 0.8277(3) 0.07604(18) 0.0321(8) Uani d . 1 . .
H H19A 1.0139 0.7937 0.1117 0.038 Uiso calc R 1 . .
C C20 0.8598(3) 0.8366(3) 0.21505(16) 0.0256(7) Uani d . 1 . .
C C21 0.8693(3) 0.7338(3) 0.24714(17) 0.0309(8) Uani d . 1 . .
H H21A 0.8235 0.6851 0.2374 0.037 Uiso calc R 1 . .
C C22 0.9464(4) 0.7020(4) 0.2938(2) 0.0410(10) Uani d . 1 . .
H H22A 0.9511 0.6330 0.3153 0.049 Uiso calc R 1 . .
C C23 1.0157(4) 0.7734(4) 0.30801(19) 0.0432(10) Uani d . 1 . .
H H23A 1.0677 0.7520 0.3389 0.052 Uiso calc R 1 . .
C C24 1.0083(4) 0.8766(4) 0.27672(19) 0.0373(9) Uani d . 1 . .
H H24A 1.0548 0.9247 0.2866 0.045 Uiso calc R 1 . .
C C25 0.9305(3) 0.9079(3) 0.23013(17) 0.0307(7) Uani d . 1 . .
H H25A 0.9258 0.9771 0.2089 0.037 Uiso calc R 1 . .
C C26 0.0669(3) 1.1485(3) 0.33440(15) 0.0248(6) Uani d . 1 . .
C C27 -0.0622(3) 1.1680(3) 0.33075(17) 0.0299(7) Uani d . 1 . .
H H27A -0.0972 1.2234 0.3028 0.036 Uiso calc R 1 . .
C C28 -0.1389(3) 1.1042(3) 0.36908(17) 0.0316(8) Uani d . 1 . .
H H28A -0.2250 1.1181 0.3666 0.038 Uiso calc R 1 . .
C C29 -0.0885(4) 1.0199(3) 0.41117(17) 0.0299(7) Uani d . 1 . .
C C30 0.0399(4) 1.0030(3) 0.41462(17) 0.0334(8) Uani d . 1 . .
H H30A 0.0754 0.9479 0.4427 0.040 Uiso calc R 1 . .
C C31 0.1174(3) 1.0674(3) 0.37662(17) 0.0307(7) Uani d . 1 . .
H H31A 0.2032 1.0552 0.3800 0.037 Uiso calc R 1 . .
C C32 -0.1709(4) 0.9485(3) 0.44922(17) 0.0324(8) Uani d . 1 . .
C C33 -0.2813(5) 0.9903(4) 0.4816(3) 0.0561(13) Uani d . 1 . .
H H33A -0.3067 1.0647 0.4792 0.067 Uiso calc R 1 . .
C C34 -0.3548(5) 0.9212(5) 0.5179(3) 0.0611(15) Uani d . 1 . .
H H34A -0.4274 0.9508 0.5403 0.073 Uiso calc R 1 . .
C C35 -0.3238(5) 0.8134(4) 0.5214(2) 0.0501(12) Uani d . 1 . .
H H35A -0.3732 0.7682 0.5459 0.060 Uiso calc R 1 . .
C C36 -0.2184(6) 0.7728(5) 0.4880(3) 0.0623(15) Uani d . 1 . .
H H36A -0.1971 0.6984 0.4883 0.075 Uiso calc R 1 . .
C C37 -0.1404(5) 0.8397(4) 0.4530(2) 0.0526(12) Uani d . 1 . .
H H37A -0.0664 0.8089 0.4321 0.063 Uiso calc R 1 . .
C C38 0.0643(3) 1.3146(3) 0.22350(15) 0.0230(6) Uani d . 1 . .
C C39 0.0431(4) 1.4272(3) 0.21494(17) 0.0304(7) Uani d . 1 . .
H H39A 0.0771 1.4646 0.2394 0.037 Uiso calc R 1 . .
C C40 -0.0284(4) 1.4832(3) 0.16998(18) 0.0310(8) Uani d . 1 . .
H H40A -0.0401 1.5582 0.1640 0.037 Uiso calc R 1 . .
C C41 -0.0831(3) 1.4297(3) 0.13365(15) 0.0239(6) Uani d . 1 . .
C C42 -0.0652(3) 1.3168(3) 0.14421(17) 0.0289(7) Uani d . 1 . .
H H42A -0.1038 1.2794 0.1215 0.035 Uiso calc R 1 . .
C C43 0.0087(4) 1.2601(3) 0.18766(18) 0.0305(8) Uani d . 1 . .
H H43A 0.0216 1.1850 0.1932 0.037 Uiso calc R 1 . .
C C44 -0.1594(3) 1.4909(3) 0.08523(16) 0.0266(7) Uani d . 1 . .
C C45 -0.1195(4) 1.5767(3) 0.04707(18) 0.0338(8) Uani d . 1 . .
H H45A -0.0443 1.5975 0.0518 0.041 Uiso calc R 1 . .
C C46 -0.1915(5) 1.6325(4) 0.0014(2) 0.0428(10) Uani d . 1 . .
H H46A -0.1636 1.6897 -0.0244 0.051 Uiso calc R 1 . .
C C47 -0.3028(5) 1.6033(4) -0.0056(2) 0.0534(13) Uani d . 1 . .
H H47A -0.3506 1.6404 -0.0360 0.064 Uiso calc R 1 . .
C C48 -0.3434(5) 1.5187(4) 0.0328(3) 0.0533(13) Uani d . 1 . .
H H48A -0.4197 1.4996 0.0284 0.064 Uiso calc R 1 . .
C C49 -0.2732(4) 1.4616(3) 0.0778(2) 0.0391(9) Uani d . 1 . .
H H49A -0.3015 1.4039 0.1031 0.047 Uiso calc R 1 . .
C C50 0.1902(3) 1.3444(3) 0.33046(15) 0.0244(6) Uani d . 1 . .
C C51 0.2992(4) 1.3906(3) 0.32320(18) 0.0342(8) Uani d . 1 . .
H H51A 0.3643 1.3696 0.2941 0.041 Uiso calc R 1 . .
C C52 0.3108(4) 1.4671(3) 0.35882(19) 0.0358(8) Uani d . 1 . .
H H52A 0.3833 1.4976 0.3529 0.043 Uiso calc R 1 . .
C C53 0.2168(4) 1.4990(3) 0.40307(16) 0.0291(7) Uani d . 1 . .
C C54 0.1066(4) 1.4555(3) 0.40865(18) 0.0353(8) Uani d . 1 . .
H H54A 0.0407 1.4779 0.4371 0.042 Uiso calc R 1 . .
C C55 0.0933(3) 1.3797(3) 0.37274(17) 0.0316(8) Uani d . 1 . .
H H55A 0.0188 1.3523 0.3771 0.038 Uiso calc R 1 . .
C C56 0.2369(4) 1.5752(3) 0.44435(17) 0.0329(8) Uani d . 1 . .
C C57 0.3567(5) 1.5793(4) 0.4567(2) 0.0455(10) Uani d . 1 . .
H H57A 0.4246 1.5339 0.4395 0.055 Uiso calc R 1 . .
C C58 0.3779(6) 1.6496(4) 0.4943(2) 0.0534(12) Uani d . 1 . .
H H58A 0.4590 1.6527 0.5016 0.064 Uiso calc R 1 . .
C C59 0.2764(6) 1.7149(4) 0.5207(2) 0.0539(13) Uani d . 1 . .
H H59A 0.2890 1.7613 0.5468 0.065 Uiso calc R 1 . .
C C60 0.1583(5) 1.7119(4) 0.5088(2) 0.0499(12) Uani d . 1 . .
H H60A 0.0907 1.7568 0.5266 0.060 Uiso calc R 1 . .
C C61 0.1370(5) 1.6429(4) 0.47056(19) 0.0427(10) Uani d . 1 . .
H H61A 0.0557 1.6421 0.4625 0.051 Uiso calc R 1 . .
C C62 0.5804(3) 0.9277(3) 0.29955(16) 0.0286(7) Uani d . 1 . .
C C63 0.3458(3) 0.8713(3) 0.32332(16) 0.0284(7) Uani d . 1 . .
C C64 0.3000(3) 0.9552(3) 0.20652(17) 0.0286(7) Uani d . 1 . .
C C65 0.4889(3) 0.9957(3) 0.11083(16) 0.0258(7) Uani d . 1 . .
C C66 0.6345(3) 1.1527(3) 0.09834(17) 0.0285(7) Uani d . 1 . .
C C67 0.6740(3) 1.1038(3) 0.21704(17) 0.0275(7) Uani d . 1 . .
C C68 0.4604(3) 1.1420(3) 0.30290(17) 0.0309(8) Uani d . 1 . .
C C69 0.4351(4) 1.2911(3) 0.19623(17) 0.0307(7) Uani d . 1 . .
C C70 0.3104(3) 1.1650(3) 0.15364(17) 0.0273(7) Uani d . 1 . .

loop_
_atom_site_aniso_label
_atom_site_aniso_U_11
_atom_site_aniso_U_22
_atom_site_aniso_U_33
_atom_site_aniso_U_12
_atom_site_aniso_U_13
_atom_site_aniso_U_23
Ru1 0.01976(12) 0.01985(12) 0.02011(13) -0.00340(9) 0.00132(9) -0.00005(9)
Ru2 0.01677(12) 0.01950(12) 0.02216(13) -0.00391(8) 0.00082(9) -0.00080(9)
Ru3 0.01889(12) 0.01950(12) 0.02233(13) -0.00209(9) 0.00005(9) -0.00126(9)
As1 0.02062(16) 0.01881(15) 0.02345(17) -0.00429(11) -0.00019(12) -0.00001(12)
As2 0.01733(15) 0.02129(16) 0.02243(16) -0.00327(11) 0.00087(11) -0.00194(12)
As3 0.02003(16) 0.02089(16) 0.02465(17) -0.00300(11) -0.00142(12) -0.00176(13)
O1 0.0354(15) 0.0456(17) 0.0347(15) -0.0059(12) -0.0110(12) -0.0038(13)
O2 0.0426(17) 0.0522(19) 0.0364(16) -0.0097(14) 0.0092(13) 0.0106(14)
O3 0.0291(14) 0.0372(15) 0.0431(16) -0.0121(11) -0.0083(11) 0.0078(12)
O4 0.0311(14) 0.0424(16) 0.0343(15) -0.0107(11) -0.0059(11) -0.0066(12)
O5 0.056(2) 0.0318(15) 0.0450(18) -0.0122(13) 0.0121(14) 0.0067(13)
O6 0.0316(15) 0.0457(17) 0.0443(17) -0.0117(12) -0.0043(12) -0.0152(13)
O7 0.0318(14) 0.0539(18) 0.0347(15) 0.0011(12) -0.0077(11) -0.0166(13)
O8 0.0529(19) 0.0315(15) 0.056(2) -0.0196(13) 0.0132(15) -0.0029(14)
O9 0.0440(16) 0.0357(15) 0.0319(15) 0.0008(12) -0.0127(12) -0.0006(12)
C1 0.0234(16) 0.0224(16) 0.0353(19) -0.0054(12) -0.0047(13) -0.0030(14)
C2 0.051(3) 0.073(3) 0.036(2) -0.040(2) 0.0019(19) -0.008(2)
C3 0.054(3) 0.083(4) 0.045(3) -0.034(3) -0.010(2) -0.016(3)
C4 0.036(2) 0.044(2) 0.067(3) -0.0111(18) -0.019(2) -0.015(2)
C5 0.029(2) 0.048(3) 0.061(3) -0.0174(17) 0.0042(18) -0.011(2)
C6 0.034(2) 0.045(2) 0.043(2) -0.0143(17) 0.0057(17) -0.0125(19)
C7 0.0248(16) 0.0247(16) 0.0299(18) -0.0036(12) -0.0008(13) 0.0049(14)
C8 0.042(2) 0.0248(18) 0.036(2) 0.0019(15) 0.0050(16) -0.0003(15)
C9 0.059(3) 0.028(2) 0.053(3) 0.0093(19) 0.000(2) 0.0007(19)
C10 0.049(3) 0.043(2) 0.044(3) 0.012(2) -0.001(2) 0.014(2)
C11 0.046(2) 0.050(3) 0.031(2) -0.0034(19) -0.0022(17) 0.0101(18)
C12 0.0329(19) 0.037(2) 0.0297(19) -0.0032(15) 0.0015(14) 0.0031(16)
C13 0.0237(15) 0.0227(15) 0.0247(16) -0.0045(12) 0.0011(12) -0.0055(12)
C14 0.0225(15) 0.0242(16) 0.0246(16) -0.0068(12) 0.0052(12) -0.0046(13)
C15 0.0316(19) 0.0348(19) 0.0291(18) -0.0110(14) -0.0010(14) -0.0073(15)
C16 0.047(2) 0.043(2) 0.0264(19) -0.0182(18) -0.0014(16) -0.0081(16)
C17 0.047(2) 0.038(2) 0.0292(19) -0.0172(17) 0.0161(16) -0.0128(16)
C18 0.034(2) 0.040(2) 0.041(2) -0.0014(16) 0.0132(16) -0.0107(18)
C19 0.0274(18) 0.0303(18) 0.035(2) -0.0027(14) 0.0055(14) -0.0030(15)
C20 0.0176(14) 0.0336(18) 0.0244(16) -0.0009(12) 0.0013(11) -0.0067(14)
C21 0.0259(17) 0.0339(19) 0.0300(18) 0.0008(14) -0.0012(13) -0.0032(15)
C22 0.036(2) 0.045(2) 0.037(2) 0.0000(17) -0.0081(16) 0.0065(18)
C23 0.030(2) 0.066(3) 0.029(2) -0.0014(19) -0.0037(15) 0.0001(19)
C24 0.0249(18) 0.055(3) 0.035(2) -0.0089(16) -0.0029(14) -0.0129(18)
C25 0.0239(17) 0.0360(19) 0.0316(19) -0.0060(14) 0.0009(13) -0.0048(15)
C26 0.0244(16) 0.0269(16) 0.0224(16) -0.0039(12) -0.0006(12) -0.0026(13)
C27 0.0279(17) 0.0279(18) 0.0337(19) -0.0065(13) -0.0060(14) 0.0009(15)
C28 0.0247(17) 0.039(2) 0.0311(19) -0.0076(14) -0.0018(13) -0.0036(15)
C29 0.0325(19) 0.0311(18) 0.0262(17) -0.0096(14) 0.0020(13) -0.0037(14)
C30 0.035(2) 0.034(2) 0.0286(19) -0.0043(15) -0.0041(14) 0.0035(15)
C31 0.0243(17) 0.0347(19) 0.0316(19) -0.0034(14) -0.0050(13) 0.0007(15)
C32 0.0318(19) 0.039(2) 0.0253(18) -0.0092(15) -0.0009(14) 0.0003(15)
C33 0.046(3) 0.047(3) 0.069(3) -0.009(2) 0.012(2) 0.000(2)
C34 0.039(3) 0.073(4) 0.063(3) -0.012(2) 0.012(2) 0.005(3)
C35 0.057(3) 0.050(3) 0.045(3) -0.027(2) -0.004(2) 0.010(2)
C36 0.074(4) 0.047(3) 0.058(3) -0.017(3) 0.012(3) 0.010(2)
C37 0.065(3) 0.046(3) 0.041(3) -0.015(2) 0.011(2) 0.004(2)
C38 0.0220(15) 0.0214(15) 0.0241(16) -0.0032(11) -0.0004(11) -0.0005(12)
C39 0.0366(19) 0.0242(17) 0.0325(19) -0.0063(14) -0.0086(15) -0.0044(14)
C40 0.0355(19) 0.0180(15) 0.040(2) -0.0062(13) -0.0075(15) -0.0015(14)
C41 0.0229(15) 0.0229(16) 0.0249(16) -0.0037(12) -0.0014(12) -0.0007(12)
C42 0.0310(18) 0.0234(16) 0.0343(19) -0.0046(13) -0.0088(14) -0.0053(14)
C43 0.037(2) 0.0173(15) 0.038(2) -0.0025(13) -0.0107(15) -0.0026(14)
C44 0.0270(17) 0.0237(16) 0.0278(17) -0.0009(12) -0.0038(13) -0.0031(13)
C45 0.037(2) 0.0290(18) 0.034(2) -0.0054(15) -0.0045(15) 0.0003(15)
C46 0.055(3) 0.034(2) 0.036(2) -0.0017(18) -0.0108(19) 0.0039(17)
C47 0.065(3) 0.050(3) 0.046(3) 0.000(2) -0.032(2) 0.002(2)
C48 0.049(3) 0.053(3) 0.065(3) -0.013(2) -0.030(2) 0.000(2)
C49 0.035(2) 0.034(2) 0.050(2) -0.0079(16) -0.0153(18) 0.0019(18)
C50 0.0238(16) 0.0253(16) 0.0232(16) -0.0030(12) -0.0002(12) -0.0035(13)
C51 0.0293(19) 0.039(2) 0.037(2) -0.0099(15) 0.0053(15) -0.0140(17)
C52 0.0297(19) 0.039(2) 0.040(2) -0.0118(15) 0.0053(15) -0.0105(17)
C53 0.0354(19) 0.0286(18) 0.0226(16) -0.0073(14) -0.0006(13) -0.0007(14)
C54 0.033(2) 0.042(2) 0.0310(19) -0.0096(16) 0.0054(15) -0.0104(16)
C55 0.0253(17) 0.039(2) 0.0309(19) -0.0102(14) 0.0048(13) -0.0065(15)
C56 0.044(2) 0.0308(19) 0.0248(18) -0.0128(15) 0.0035(15) -0.0036(14)
C57 0.058(3) 0.048(3) 0.034(2) -0.010(2) -0.0101(19) -0.0077(19)
C58 0.076(4) 0.053(3) 0.037(2) -0.015(3) -0.017(2) -0.010(2)
C59 0.089(4) 0.047(3) 0.033(2) -0.029(3) -0.002(2) -0.011(2)
C60 0.076(4) 0.045(3) 0.029(2) -0.017(2) 0.014(2) -0.0104(19)
C61 0.055(3) 0.040(2) 0.032(2) -0.0124(19) 0.0085(18) -0.0083(18)
C62 0.0303(18) 0.0279(17) 0.0250(17) -0.0008(13) 0.0005(13) -0.0031(14)
C63 0.0274(17) 0.0266(17) 0.0275(17) -0.0016(13) 0.0008(13) 0.0018(14)
C64 0.0293(18) 0.0234(16) 0.0296(18) -0.0051(13) 0.0005(13) 0.0047(13)
C65 0.0203(15) 0.0270(17) 0.0284(17) -0.0029(12) -0.0010(12) -0.0013(13)
C66 0.0246(17) 0.0257(17) 0.0334(19) -0.0062(13) 0.0048(13) -0.0021(14)
C67 0.0220(16) 0.0275(17) 0.0329(18) -0.0044(12) 0.0012(13) -0.0069(14)
C68 0.0223(16) 0.037(2) 0.0309(19) 0.0013(14) 0.0011(13) -0.0070(15)
C69 0.0291(18) 0.0300(18) 0.0323(19) -0.0064(14) 0.0034(14) -0.0060(15)
C70 0.0294(17) 0.0198(15) 0.0304(18) -0.0008(12) -0.0033(13) 0.0002(13)

loop_
_atom_type_symbol
_atom_type_description
_atom_type_scat_dispersion_real
_atom_type_scat_dispersion_imag
_atom_type_scat_source
C C 0.0033 0.0016 'International Tables Vol C Tables 4.2.6.8 and 6.1.1.4'
H H 0.0000 0.0000 'International Tables Vol C Tables 4.2.6.8 and 6.1.1.4'
O O 0.0106 0.0060 'International Tables Vol C Tables 4.2.6.8 and 6.1.1.4'
As As 0.0499 2.0058 'International Tables Vol C Tables 4.2.6.8 and 6.1.1.4'
Ru Ru -1.2594 0.8363 'International Tables Vol C Tables 4.2.6.8 and 6.1.1.4'

loop_
_geom_angle_atom_site_label_1
_geom_angle_atom_site_label_2
_geom_angle_atom_site_label_3
_geom_angle_site_symmetry_1
_geom_angle_site_symmetry_3
_geom_angle
_geom_angle_publ_flag
C63 Ru1 C64 . . 92.14(15) ?
C63 Ru1 C62 . . 91.57(16) ?
C64 Ru1 C62 . . 170.39(15) ?
C63 Ru1 As1 . . 97.75(11) ?
C64 Ru1 As1 . . 91.93(11) ?
C62 Ru1 As1 . . 96.35(11) ?
C63 Ru1 Ru2 . . 168.63(12) ?
C64 Ru1 Ru2 . . 92.96(10) ?
C62 Ru1 Ru2 . . 81.88(11) ?
C63 Ru1 Ru3 . . 112.97(11) ?
C64 Ru1 Ru3 . . 75.28(11) ?
C62 Ru1 Ru3 . . 95.11(11) ?
As1 Ru1 Ru3 . . 146.81(2) ?
Ru2 Ru1 Ru3 . . 58.791(16) ?
C66 Ru2 C67 . . 90.62(16) ?
C66 Ru2 C65 . . 90.87(16) ?
C67 Ru2 C65 . . 174.96(14) ?
C66 Ru2 As2 . . 105.56(11) ?
C67 Ru2 As2 . . 94.76(11) ?
C65 Ru2 As2 . . 89.47(10) ?
C66 Ru2 Ru3 . . 103.67(11) ?
C67 Ru2 Ru3 . . 79.84(11) ?
C65 Ru2 Ru3 . . 95.13(10) ?
As2 Ru2 Ru3 . . 150.318(16) ?
C66 Ru2 Ru1 . . 161.39(11) ?
C67 Ru2 Ru1 . . 96.28(11) ?
C65 Ru2 Ru1 . . 80.88(10) ?
Ru3 Ru2 Ru1 . . 60.92(2) ?
C69 Ru3 C70 . . 87.66(16) ?
C69 Ru3 C68 . . 95.64(17) ?
C70 Ru3 C68 . . 175.00(15) ?
C69 Ru3 As3 . . 98.12(12) ?
C70 Ru3 As3 . . 92.47(11) ?
C68 Ru3 As3 . . 90.78(11) ?
C69 Ru3 Ru2 . . 90.05(12) ?
C70 Ru3 Ru2 . . 80.53(11) ?
C68 Ru3 Ru2 . . 95.68(11) ?
As3 Ru3 Ru2 . . 169.049(15) ?
C69 Ru3 Ru1 . . 148.56(12) ?
C70 Ru3 Ru1 . . 96.67(10) ?
C68 Ru3 Ru1 . . 78.56(12) ?
As3 Ru3 Ru1 . . 112.715(16) ?
Ru2 Ru3 Ru1 . . 60.291(14) ?
C1 As1 C7 . . 99.53(15) ?
C1 As1 C13 . . 101.37(15) ?
C7 As1 C13 . . 100.45(15) ?
C1 As1 Ru1 . . 115.25(11) ?
C7 As1 Ru1 . . 121.01(12) ?
C13 As1 Ru1 . . 116.05(10) ?
C20 As2 C14 . . 104.05(15) ?
C20 As2 C13 . . 103.72(15) ?
C14 As2 C13 . . 99.28(14) ?
C20 As2 Ru2 . . 119.35(10) ?
C14 As2 Ru2 . . 118.20(10) ?
C13 As2 Ru2 . . 109.56(10) ?
C38 As3 C50 . . 101.80(14) ?
C38 As3 C26 . . 100.91(14) ?
C50 As3 C26 . . 101.33(15) ?
C38 As3 Ru3 . . 111.64(10) ?
C50 As3 Ru3 . . 113.29(10) ?
C26 As3 Ru3 . . 124.89(10) ?
C6 C1 C2 . . 119.0(4) ?
C6 C1 As1 . . 117.3(3) ?
C2 C1 As1 . . 123.7(3) ?
C1 C2 C3 . . 119.7(4) ?
C1 C2 H2A . . 120.2 ?
C3 C2 H2A . . 120.2 ?
C4 C3 C2 . . 121.0(5) ?
C4 C3 H3A . . 119.5 ?
C2 C3 H3A . . 119.5 ?
C5 C4 C3 . . 119.3(4) ?
C5 C4 H4A . . 120.4 ?
C3 C4 H4A . . 120.4 ?
C4 C5 C6 . . 120.7(4) ?
C4 C5 H5A . . 119.6 ?
C6 C5 H5A . . 119.6 ?
C1 C6 C5 . . 120.2(4) ?
C1 C6 H6A . . 119.9 ?
C5 C6 H6A . . 119.9 ?
C12 C7 C8 . . 120.3(3) ?
C12 C7 As1 . . 121.0(3) ?
C8 C7 As1 . . 118.6(3) ?
C9 C8 C7 . . 119.2(4) ?
C9 C8 H8A . . 120.4 ?
C7 C8 H8A . . 120.4 ?
C10 C9 C8 . . 120.3(4) ?
C10 C9 H9A . . 119.9 ?
C8 C9 H9A . . 119.9 ?
C9 C10 C11 . . 120.9(4) ?
C9 C10 H10A . . 119.5 ?
C11 C10 H10A . . 119.5 ?
C10 C11 C12 . . 119.8(4) ?
C10 C11 H11A . . 120.1 ?
C12 C11 H11A . . 120.1 ?
C7 C12 C11 . . 119.5(4) ?
C7 C12 H12A . . 120.2 ?
C11 C12 H12A . . 120.2 ?
As2 C13 As1 . . 110.23(16) ?
As2 C13 H13A . . 109.6 ?
As1 C13 H13A . . 109.6 ?
As2 C13 H13B . . 109.6 ?
As1 C13 H13B . . 109.6 ?
H13A C13 H13B . . 108.1 ?
C19 C14 C15 . . 119.9(3) ?
C19 C14 As2 . . 122.0(3) ?
C15 C14 As2 . . 118.2(3) ?
C16 C15 C14 . . 120.0(4) ?
C16 C15 H15A . . 120.0 ?
C14 C15 H15A . . 120.0 ?
C17 C16 C15 . . 120.4(4) ?
C17 C16 H16A . . 119.8 ?
C15 C16 H16A . . 119.8 ?
C16 C17 C18 . . 119.8(4) ?
C16 C17 H17A . . 120.1 ?
C18 C17 H17A . . 120.1 ?
C19 C18 C17 . . 120.3(4) ?
C19 C18 H18A . . 119.9 ?
C17 C18 H18A . . 119.9 ?
C14 C19 C18 . . 119.7(4) ?
C14 C19 H19A . . 120.2 ?
C18 C19 H19A . . 120.2 ?
C21 C20 C25 . . 118.4(3) ?
C21 C20 As2 . . 122.8(3) ?
C25 C20 As2 . . 118.8(3) ?
C20 C21 C22 . . 121.1(4) ?
C20 C21 H21A . . 119.5 ?
C22 C21 H21A . . 119.5 ?
C23 C22 C21 . . 119.7(4) ?
C23 C22 H22A . . 120.1 ?
C21 C22 H22A . . 120.1 ?
C22 C23 C24 . . 120.5(4) ?
C22 C23 H23A . . 119.7 ?
C24 C23 H23A . . 119.7 ?
C23 C24 C25 . . 119.4(4) ?
C23 C24 H24A . . 120.3 ?
C25 C24 H24A . . 120.3 ?
C20 C25 C24 . . 120.8(4) ?
C20 C25 H25A . . 119.6 ?
C24 C25 H25A . . 119.6 ?
C31 C26 C27 . . 119.5(3) ?
C31 C26 As3 . . 119.2(3) ?
C27 C26 As3 . . 121.3(3) ?
C26 C27 C28 . . 120.0(3) ?
C26 C27 H27A . . 120.0 ?
C28 C27 H27A . . 120.0 ?
C27 C28 C29 . . 121.1(3) ?
C27 C28 H28A . . 119.5 ?
C29 C28 H28A . . 119.5 ?
C30 C29 C28 . . 117.9(3) ?
C30 C29 C32 . . 121.7(3) ?
C28 C29 C32 . . 120.3(3) ?
C29 C30 C31 . . 121.3(3) ?
C29 C30 H30A . . 119.4 ?
C31 C30 H30A . . 119.4 ?
C26 C31 C30 . . 120.2(3) ?
C26 C31 H31A . . 119.9 ?
C30 C31 H31A . . 119.9 ?
C37 C32 C33 . . 117.3(4) ?
C37 C32 C29 . . 120.9(4) ?
C33 C32 C29 . . 121.7(4) ?
C32 C33 C34 . . 120.3(5) ?
C32 C33 H33A . . 119.8 ?
C34 C33 H33A . . 119.8 ?
C35 C34 C33 . . 121.9(5) ?
C35 C34 H34A . . 119.0 ?
C33 C34 H34A . . 119.0 ?
C34 C35 C36 . . 117.7(5) ?
C34 C35 H35A . . 121.2 ?
C36 C35 H35A . . 121.2 ?
C35 C36 C37 . . 121.8(5) ?
C35 C36 H36A . . 119.1 ?
C37 C36 H36A . . 119.1 ?
C32 C37 C36 . . 120.9(5) ?
C32 C37 H37A . . 119.5 ?
C36 C37 H37A . . 119.5 ?
C39 C38 C43 . . 119.0(3) ?
C39 C38 As3 . . 120.6(3) ?
C43 C38 As3 . . 120.3(2) ?
C40 C39 C38 . . 120.0(3) ?
C40 C39 H39A . . 120.0 ?
C38 C39 H39A . . 120.0 ?
C39 C40 C41 . . 121.5(3) ?
C39 C40 H40A . . 119.3 ?
C41 C40 H40A . . 119.3 ?
C40 C41 C42 . . 118.0(3) ?
C40 C41 C44 . . 121.0(3) ?
C42 C41 C44 . . 121.0(3) ?
C43 C42 C41 . . 121.0(3) ?
C43 C42 H42A . . 119.5 ?
C41 C42 H42A . . 119.5 ?
C42 C43 C38 . . 120.5(3) ?
C42 C43 H43A . . 119.8 ?
C38 C43 H43A . . 119.8 ?
C45 C44 C49 . . 119.0(3) ?
C45 C44 C41 . . 121.1(3) ?
C49 C44 C41 . . 119.9(3) ?
C44 C45 C46 . . 120.3(4) ?
C44 C45 H45A . . 119.8 ?
C46 C45 H45A . . 119.8 ?
C47 C46 C45 . . 120.3(4) ?
C47 C46 H46A . . 119.8 ?
C45 C46 H46A . . 119.8 ?
C46 C47 C48 . . 119.5(4) ?
C46 C47 H47A . . 120.3 ?
C48 C47 H47A . . 120.3 ?
C47 C48 C49 . . 121.3(4) ?
C47 C48 H48A . . 119.4 ?
C49 C48 H48A . . 119.4 ?
C48 C49 C44 . . 119.6(4) ?
C48 C49 H49A . . 120.2 ?
C44 C49 H49A . . 120.2 ?
C55 C50 C51 . . 118.4(3) ?
C55 C50 As3 . . 122.0(3) ?
C51 C50 As3 . . 119.6(3) ?
C52 C51 C50 . . 120.7(4) ?
C52 C51 H51A . . 119.7 ?
C50 C51 H51A . . 119.7 ?
C53 C52 C51 . . 121.3(4) ?
C53 C52 H52A . . 119.3 ?
C51 C52 H52A . . 119.3 ?
C52 C53 C54 . . 117.8(4) ?
C52 C53 C56 . . 119.9(4) ?
C54 C53 C56 . . 122.3(3) ?
C55 C54 C53 . . 121.4(4) ?
C55 C54 H54A . . 119.3 ?
C53 C54 H54A . . 119.3 ?
C50 C55 C54 . . 120.4(4) ?
C50 C55 H55A . . 119.8 ?
C54 C55 H55A . . 119.8 ?
C57 C56 C61 . . 118.6(4) ?
C57 C56 C53 . . 120.2(4) ?
C61 C56 C53 . . 121.1(4) ?
C56 C57 C58 . . 121.4(5) ?
C56 C57 H57A . . 119.3 ?
C58 C57 H57A . . 119.3 ?
C59 C58 C57 . . 118.9(5) ?
C59 C58 H58A . . 120.6 ?
C57 C58 H58A . . 120.6 ?
C60 C59 C58 . . 120.4(5) ?
C60 C59 H59A . . 119.8 ?
C58 C59 H59A . . 119.8 ?
C59 C60 C61 . . 120.9(5) ?
C59 C60 H60A . . 119.6 ?
C61 C60 H60A . . 119.6 ?
C56 C61 C60 . . 119.9(5) ?
C56 C61 H61A . . 120.1 ?
C60 C61 H61A . . 120.1 ?
O1 C62 Ru1 . . 175.5(3) ?
O2 C63 Ru1 . . 176.6(3) ?
O3 C64 Ru1 . . 172.8(3) ?
O4 C65 Ru2 . . 173.4(3) ?
O5 C66 Ru2 . . 177.0(4) ?
O6 C67 Ru2 . . 174.0(3) ?
O7 C68 Ru3 . . 172.5(4) ?
O8 C69 Ru3 . . 175.6(3) ?
O9 C70 Ru3 . . 173.3(3) ?

loop_
_geom_bond_atom_site_label_1
_geom_bond_atom_site_label_2
_geom_bond_site_symmetry_2
_geom_bond_distance
_geom_bond_publ_flag
Ru1 C63 . 1.891(4) ?
Ru1 C64 . 1.928(4) ?
Ru1 C62 . 1.943(4) ?
Ru1 As1 . 2.4335(8) ?
Ru1 Ru2 . 2.8590(7) ?
Ru1 Ru3 . 2.8767(10) ?
Ru2 C66 . 1.894(4) ?
Ru2 C67 . 1.927(4) ?
Ru2 C65 . 1.941(4) ?
Ru2 As2 . 2.4361(8) ?
Ru2 Ru3 . 2.8153(7) ?
Ru3 C69 . 1.876(4) ?
Ru3 C70 . 1.930(4) ?
Ru3 C68 . 1.942(4) ?
Ru3 As3 . 2.4641(8) ?
As1 C1 . 1.938(4) ?
As1 C7 . 1.947(3) ?
As1 C13 . 1.967(3) ?
As2 C20 . 1.938(3) ?
As2 C14 . 1.940(3) ?
As2 C13 . 1.954(3) ?
As3 C38 . 1.943(3) ?
As3 C50 . 1.952(4) ?
As3 C26 . 1.960(3) ?
O1 C62 . 1.143(5) ?
O2 C63 . 1.154(4) ?
O3 C64 . 1.149(5) ?
O4 C65 . 1.142(4) ?
O5 C66 . 1.145(4) ?
O6 C67 . 1.149(4) ?
O7 C68 . 1.135(5) ?
O8 C69 . 1.146(5) ?
O9 C70 . 1.145(4) ?
C1 C6 . 1.378(5) ?
C1 C2 . 1.387(6) ?
C2 C3 . 1.399(6) ?
C2 H2A . 0.9300 ?
C3 C4 . 1.366(7) ?
C3 H3A . 0.9300 ?
C4 C5 . 1.364(7) ?
C4 H4A . 0.9300 ?
C5 C6 . 1.398(6) ?
C5 H5A . 0.9300 ?
C6 H6A . 0.9300 ?
C7 C12 . 1.393(6) ?
C7 C8 . 1.399(5) ?
C8 C9 . 1.395(6) ?
C8 H8A . 0.9300 ?
C9 C10 . 1.370(7) ?
C9 H9A . 0.9300 ?
C10 C11 . 1.385(7) ?
C10 H10A . 0.9300 ?
C11 C12 . 1.394(6) ?
C11 H11A . 0.9300 ?
C12 H12A . 0.9300 ?
C13 H13A . 0.9700 ?
C13 H13B . 0.9700 ?
C14 C19 . 1.387(5) ?
C14 C15 . 1.392(5) ?
C15 C16 . 1.386(5) ?
C15 H15A . 0.9300 ?
C16 C17 . 1.374(6) ?
C16 H16A . 0.9300 ?
C17 C18 . 1.391(6) ?
C17 H17A . 0.9300 ?
C18 C19 . 1.388(5) ?
C18 H18A . 0.9300 ?
C19 H19A . 0.9300 ?
C20 C21 . 1.386(5) ?
C20 C25 . 1.397(5) ?
C21 C22 . 1.395(5) ?
C21 H21A . 0.9300 ?
C22 C23 . 1.378(7) ?
C22 H22A . 0.9300 ?
C23 C24 . 1.384(7) ?
C23 H23A . 0.9300 ?
C24 C25 . 1.397(5) ?
C24 H24A . 0.9300 ?
C25 H25A . 0.9300 ?
C26 C31 . 1.376(5) ?
C26 C27 . 1.395(5) ?
C27 C28 . 1.396(5) ?
C27 H27A . 0.9300 ?
C28 C29 . 1.397(5) ?
C28 H28A . 0.9300 ?
C29 C30 . 1.388(5) ?
C29 C32 . 1.493(5) ?
C30 C31 . 1.403(5) ?
C30 H30A . 0.9300 ?
C31 H31A . 0.9300 ?
C32 C37 . 1.353(6) ?
C32 C33 . 1.383(6) ?
C33 C34 . 1.397(7) ?
C33 H33A . 0.9300 ?
C34 C35 . 1.340(8) ?
C34 H34A . 0.9300 ?
C35 C36 . 1.350(8) ?
C35 H35A . 0.9300 ?
C36 C37 . 1.398(7) ?
C36 H36A . 0.9300 ?
C37 H37A . 0.9300 ?
C38 C39 . 1.393(5) ?
C38 C43 . 1.396(5) ?
C39 C40 . 1.384(5) ?
C39 H39A . 0.9300 ?
C40 C41 . 1.389(5) ?
C40 H40A . 0.9300 ?
C41 C42 . 1.399(5) ?
C41 C44 . 1.489(5) ?
C42 C43 . 1.377(5) ?
C42 H42A . 0.9300 ?
C43 H43A . 0.9300 ?
C44 C45 . 1.381(5) ?
C44 C49 . 1.396(5) ?
C45 C46 . 1.398(6) ?
C45 H45A . 0.9300 ?
C46 C47 . 1.367(7) ?
C46 H46A . 0.9300 ?
C47 C48 . 1.375(7) ?
C47 H47A . 0.9300 ?
C48 C49 . 1.381(6) ?
C48 H48A . 0.9300 ?
C49 H49A . 0.9300 ?
C50 C55 . 1.383(5) ?
C50 C51 . 1.401(5) ?
C51 C52 . 1.381(6) ?
C51 H51A . 0.9300 ?
C52 C53 . 1.381(5) ?
C52 H52A . 0.9300 ?
C53 C54 . 1.398(5) ?
C53 C56 . 1.500(5) ?
C54 C55 . 1.385(6) ?
C54 H54A . 0.9300 ?
C55 H55A . 0.9300 ?
C56 C57 . 1.383(6) ?
C56 C61 . 1.383(6) ?
C57 C58 . 1.386(7) ?
C57 H57A . 0.9300 ?
C58 C59 . 1.379(8) ?
C58 H58A . 0.9300 ?
C59 C60 . 1.358(8) ?
C59 H59A . 0.9300 ?
C60 C61 . 1.386(7) ?
C60 H60A . 0.9300 ?
C61 H61A . 0.9300 ?

loop_
_geom_hbond_atom_site_label_D
_geom_hbond_atom_site_label_H
_geom_hbond_atom_site_label_A
_geom_hbond_site_symmetry_A
_geom_hbond_distance_DH
_geom_hbond_distance_HA
_geom_hbond_distance_DA
_geom_hbond_angle_DHA
_geom_hbond_publ_flag
C46 H46A O9 2_585 0.93 2.56 3.251(6) 131 yes
C24 H24A Cg1 1_655 0.93 2.95 3.625(5) 130 yes

loop_
_geom_torsion_atom_site_label_1
_geom_torsion_atom_site_label_2
_geom_torsion_atom_site_label_3
_geom_torsion_atom_site_label_4
_geom_torsion_site_symmetry_1
_geom_torsion_site_symmetry_2
_geom_torsion_site_symmetry_3
_geom_torsion_site_symmetry_4
_geom_torsion
_geom_torsion_publ_flag
C63 Ru1 Ru2 C66 . . . . -82.2(7) ?
C64 Ru1 Ru2 C66 . . . . 34.3(4) ?
C62 Ru1 Ru2 C66 . . . . -137.5(4) ?
As1 Ru1 Ru2 C66 . . . . 126.4(4) ?
Ru3 Ru1 Ru2 C66 . . . . -36.5(4) ?
C63 Ru1 Ru2 C67 . . . . 28.9(6) ?
C64 Ru1 Ru2 C67 . . . . 145.48(15) ?
C62 Ru1 Ru2 C67 . . . . -26.37(15) ?
As1 Ru1 Ru2 C67 . . . . -122.47(11) ?
Ru3 Ru1 Ru2 C67 . . . . 74.67(11) ?
C63 Ru1 Ru2 C65 . . . . -146.9(6) ?
C64 Ru1 Ru2 C65 . . . . -30.32(15) ?
C62 Ru1 Ru2 C65 . . . . 157.83(15) ?
As1 Ru1 Ru2 C65 . . . . 61.74(10) ?
Ru3 Ru1 Ru2 C65 . . . . -101.12(10) ?
C63 Ru1 Ru2 As2 . . . . 123.8(5) ?
C64 Ru1 Ru2 As2 . . . . -119.61(11) ?
C62 Ru1 Ru2 As2 . . . . 68.54(11) ?
As1 Ru1 Ru2 As2 . . . . -27.553(17) ?
Ru3 Ru1 Ru2 As2 . . . . 169.586(14) ?
C63 Ru1 Ru2 Ru3 . . . . -45.7(5) ?
C64 Ru1 Ru2 Ru3 . . . . 70.81(11) ?
C62 Ru1 Ru2 Ru3 . . . . -101.05(11) ?
As1 Ru1 Ru2 Ru3 . . . . 162.861(15) ?
C66 Ru2 Ru3 C69 . . . . -22.23(17) ?
C67 Ru2 Ru3 C69 . . . . 65.92(17) ?
C65 Ru2 Ru3 C69 . . . . -114.38(16) ?
As2 Ru2 Ru3 C69 . . . . 147.63(12) ?
Ru1 Ru2 Ru3 C69 . . . . 169.04(12) ?
C66 Ru2 Ru3 C70 . . . . 65.40(16) ?
C67 Ru2 Ru3 C70 . . . . 153.55(15) ?
C65 Ru2 Ru3 C70 . . . . -26.76(15) ?
As2 Ru2 Ru3 C70 . . . . -124.75(11) ?
Ru1 Ru2 Ru3 C70 . . . . -103.34(11) ?
C66 Ru2 Ru3 C68 . . . . -117.90(17) ?
C67 Ru2 Ru3 C68 . . . . -29.74(17) ?
C65 Ru2 Ru3 C68 . . . . 149.95(16) ?
As2 Ru2 Ru3 C68 . . . . 51.96(13) ?
Ru1 Ru2 Ru3 C68 . . . . 73.37(12) ?
C66 Ru2 Ru3 As3 . . . . 116.23(14) ?
C67 Ru2 Ru3 As3 . . . . -155.62(13) ?
C65 Ru2 Ru3 As3 . . . . 24.07(13) ?
As2 Ru2 Ru3 As3 . . . . -73.92(9) ?
Ru1 Ru2 Ru3 As3 . . . . -52.51(8) ?
C66 Ru2 Ru3 Ru1 . . . . 168.74(12) ?
C67 Ru2 Ru3 Ru1 . . . . -103.11(11) ?
C65 Ru2 Ru3 Ru1 . . . . 76.59(10) ?
As2 Ru2 Ru3 Ru1 . . . . -21.40(3) ?
C63 Ru1 Ru3 C69 . . . . 149.8(3) ?
C64 Ru1 Ru3 C69 . . . . -124.2(3) ?
C62 Ru1 Ru3 C69 . . . . 55.9(3) ?
As1 Ru1 Ru3 C69 . . . . -53.9(2) ?
Ru2 Ru1 Ru3 C69 . . . . -21.4(2) ?
C63 Ru1 Ru3 C70 . . . . -113.74(17) ?
C64 Ru1 Ru3 C70 . . . . -27.72(16) ?
C62 Ru1 Ru3 C70 . . . . 152.38(16) ?
As1 Ru1 Ru3 C70 . . . . 42.54(11) ?
Ru2 Ru1 Ru3 C70 . . . . 75.09(11) ?
C63 Ru1 Ru3 C68 . . . . 67.78(17) ?
C64 Ru1 Ru3 C68 . . . . 153.80(16) ?
C62 Ru1 Ru3 C68 . . . . -26.10(15) ?
As1 Ru1 Ru3 C68 . . . . -135.94(11) ?
Ru2 Ru1 Ru3 C68 . . . . -103.39(11) ?
C63 Ru1 Ru3 As3 . . . . -18.23(13) ?
C64 Ru1 Ru3 As3 . . . . 67.79(12) ?
C62 Ru1 Ru3 As3 . . . . -112.12(11) ?
As1 Ru1 Ru3 As3 . . . . 138.05(3) ?
Ru2 Ru1 Ru3 As3 . . . . 170.595(16) ?
C63 Ru1 Ru3 Ru2 . . . . 171.18(13) ?
C64 Ru1 Ru3 Ru2 . . . . -102.80(12) ?
C62 Ru1 Ru3 Ru2 . . . . 77.29(11) ?
As1 Ru1 Ru3 Ru2 . . . . -32.54(3) ?
C63 Ru1 As1 C1 . . . . 76.64(17) ?
C64 Ru1 As1 C1 . . . . -15.78(16) ?
C62 Ru1 As1 C1 . . . . 169.10(16) ?
Ru2 Ru1 As1 C1 . . . . -108.83(12) ?
Ru3 Ru1 As1 C1 . . . . -81.41(12) ?
C63 Ru1 As1 C7 . . . . -43.16(17) ?
C64 Ru1 As1 C7 . . . . -135.58(16) ?
C62 Ru1 As1 C7 . . . . 49.31(16) ?
Ru2 Ru1 As1 C7 . . . . 131.38(12) ?
Ru3 Ru1 As1 C7 . . . . 158.79(12) ?
C63 Ru1 As1 C13 . . . . -165.12(16) ?
C64 Ru1 As1 C13 . . . . 102.45(15) ?
C62 Ru1 As1 C13 . . . . -72.66(16) ?
Ru2 Ru1 As1 C13 . . . . 9.41(11) ?
Ru3 Ru1 As1 C13 . . . . 36.82(12) ?
C66 Ru2 As2 C20 . . . . 114.01(17) ?
C67 Ru2 As2 C20 . . . . 22.03(16) ?
C65 Ru2 As2 C20 . . . . -155.24(16) ?
Ru3 Ru2 As2 C20 . . . . -55.76(13) ?
Ru1 Ru2 As2 C20 . . . . -74.37(12) ?
C66 Ru2 As2 C14 . . . . -14.13(17) ?
C67 Ru2 As2 C14 . . . . -106.11(16) ?
C65 Ru2 As2 C14 . . . . 76.63(16) ?
Ru3 Ru2 As2 C14 . . . . 176.10(12) ?
Ru1 Ru2 As2 C14 . . . . 157.50(12) ?
C66 Ru2 As2 C13 . . . . -126.76(16) ?
C67 Ru2 As2 C13 . . . . 141.27(15) ?
C65 Ru2 As2 C13 . . . . -36.00(15) ?
Ru3 Ru2 As2 C13 . . . . 63.47(11) ?
Ru1 Ru2 As2 C13 . . . . 44.87(11) ?
C69 Ru3 As3 C38 . . . . 65.34(16) ?
C70 Ru3 As3 C38 . . . . -22.65(15) ?
C68 Ru3 As3 C38 . . . . 161.15(16) ?
Ru2 Ru3 As3 C38 . . . . -72.59(13) ?
Ru1 Ru3 As3 C38 . . . . -120.94(11) ?
C69 Ru3 As3 C50 . . . . -48.88(16) ?
C70 Ru3 As3 C50 . . . . -136.87(15) ?
C68 Ru3 As3 C50 . . . . 46.93(16) ?
Ru2 Ru3 As3 C50 . . . . 173.19(13) ?
Ru1 Ru3 As3 C50 . . . . 124.84(11) ?
C69 Ru3 As3 C26 . . . . -173.00(17) ?
C70 Ru3 As3 C26 . . . . 99.01(16) ?
C68 Ru3 As3 C26 . . . . -77.19(17) ?
Ru2 Ru3 As3 C26 . . . . 49.07(15) ?
Ru1 Ru3 As3 C26 . . . . 0.73(13) ?
C7 As1 C1 C6 . . . . 74.2(3) ?
C13 As1 C1 C6 . . . . 177.0(3) ?
Ru1 As1 C1 C6 . . . . -56.8(3) ?
C7 As1 C1 C2 . . . . -107.8(4) ?
C13 As1 C1 C2 . . . . -5.0(4) ?
Ru1 As1 C1 C2 . . . . 121.2(4) ?
C6 C1 C2 C3 . . . . -3.2(7) ?
As1 C1 C2 C3 . . . . 178.8(4) ?
C1 C2 C3 C4 . . . . 0.1(9) ?
C2 C3 C4 C5 . . . . 3.2(9) ?
C3 C4 C5 C6 . . . . -3.3(8) ?
C2 C1 C6 C5 . . . . 3.0(7) ?
As1 C1 C6 C5 . . . . -178.8(3) ?
C4 C5 C6 C1 . . . . 0.2(7) ?
C1 As1 C7 C12 . . . . -140.1(3) ?
C13 As1 C7 C12 . . . . 116.4(3) ?
Ru1 As1 C7 C12 . . . . -12.8(4) ?
C1 As1 C7 C8 . . . . 43.9(3) ?
C13 As1 C7 C8 . . . . -59.6(3) ?
Ru1 As1 C7 C8 . . . . 171.2(3) ?
C12 C7 C8 C9 . . . . -0.9(6) ?
As1 C7 C8 C9 . . . . 175.2(3) ?
C7 C8 C9 C10 . . . . -1.0(7) ?
C8 C9 C10 C11 . . . . 2.2(8) ?
C9 C10 C11 C12 . . . . -1.5(7) ?
C8 C7 C12 C11 . . . . 1.6(6) ?
As1 C7 C12 C11 . . . . -174.4(3) ?
C10 C11 C12 C7 . . . . -0.4(6) ?
C20 As2 C13 As1 . . . . 83.00(18) ?
C14 As2 C13 As1 . . . . -169.96(17) ?
Ru2 As2 C13 As1 . . . . -45.47(17) ?
C1 As1 C13 As2 . . . . 145.49(17) ?
C7 As1 C13 As2 . . . . -112.46(18) ?
Ru1 As1 C13 As2 . . . . 19.86(19) ?
C20 As2 C14 C19 . . . . 13.3(3) ?
C13 As2 C14 C19 . . . . -93.5(3) ?
Ru2 As2 C14 C19 . . . . 148.3(3) ?
C20 As2 C14 C15 . . . . -167.8(3) ?
C13 As2 C14 C15 . . . . 85.4(3) ?
Ru2 As2 C14 C15 . . . . -32.8(3) ?
C19 C14 C15 C16 . . . . 0.0(6) ?
As2 C14 C15 C16 . . . . -178.9(3) ?
C14 C15 C16 C17 . . . . -0.9(6) ?
C15 C16 C17 C18 . . . . 1.9(6) ?
C16 C17 C18 C19 . . . . -2.0(6) ?
C15 C14 C19 C18 . . . . -0.1(6) ?
As2 C14 C19 C18 . . . . 178.8(3) ?
C17 C18 C19 C14 . . . . 1.0(6) ?
C14 As2 C20 C21 . . . . -103.8(3) ?
C13 As2 C20 C21 . . . . -0.4(3) ?
Ru2 As2 C20 C21 . . . . 121.8(3) ?
C14 As2 C20 C25 . . . . 78.6(3) ?
C13 As2 C20 C25 . . . . -178.0(3) ?
Ru2 As2 C20 C25 . . . . -55.8(3) ?
C25 C20 C21 C22 . . . . 0.7(5) ?
As2 C20 C21 C22 . . . . -177.0(3) ?
C20 C21 C22 C23 . . . . -0.8(6) ?
C21 C22 C23 C24 . . . . 0.6(7) ?
C22 C23 C24 C25 . . . . -0.4(6) ?
C21 C20 C25 C24 . . . . -0.5(5) ?
As2 C20 C25 C24 . . . . 177.3(3) ?
C23 C24 C25 C20 . . . . 0.4(6) ?
C38 As3 C26 C31 . . . . 170.3(3) ?
C50 As3 C26 C31 . . . . -85.2(3) ?
Ru3 As3 C26 C31 . . . . 43.9(3) ?
C38 As3 C26 C27 . . . . -9.7(3) ?
C50 As3 C26 C27 . . . . 94.8(3) ?
Ru3 As3 C26 C27 . . . . -136.0(3) ?
C31 C26 C27 C28 . . . . -1.0(6) ?
As3 C26 C27 C28 . . . . 178.9(3) ?
C26 C27 C28 C29 . . . . -0.5(6) ?
C27 C28 C29 C30 . . . . 1.4(6) ?
C27 C28 C29 C32 . . . . -176.4(4) ?
C28 C29 C30 C31 . . . . -0.8(6) ?
C32 C29 C30 C31 . . . . 176.9(4) ?
C27 C26 C31 C30 . . . . 1.6(6) ?
As3 C26 C31 C30 . . . . -178.4(3) ?
C29 C30 C31 C26 . . . . -0.7(6) ?
C30 C29 C32 C37 . . . . -48.6(6) ?
C28 C29 C32 C37 . . . . 129.0(5) ?
C30 C29 C32 C33 . . . . 131.8(5) ?
C28 C29 C32 C33 . . . . -50.6(6) ?
C37 C32 C33 C34 . . . . 1.9(8) ?
C29 C32 C33 C34 . . . . -178.5(5) ?
C32 C33 C34 C35 . . . . -2.0(9) ?
C33 C34 C35 C36 . . . . -0.4(9) ?
C34 C35 C36 C37 . . . . 2.9(9) ?
C33 C32 C37 C36 . . . . 0.5(8) ?
C29 C32 C37 C36 . . . . -179.1(5) ?
C35 C36 C37 C32 . . . . -3.0(9) ?
C50 As3 C38 C39 . . . . 18.2(3) ?
C26 As3 C38 C39 . . . . 122.4(3) ?
Ru3 As3 C38 C39 . . . . -102.9(3) ?
C50 As3 C38 C43 . . . . -166.0(3) ?
C26 As3 C38 C43 . . . . -61.8(3) ?
Ru3 As3 C38 C43 . . . . 72.9(3) ?
C43 C38 C39 C40 . . . . -2.3(6) ?
As3 C38 C39 C40 . . . . 173.6(3) ?
C38 C39 C40 C41 . . . . 1.7(6) ?
C39 C40 C41 C42 . . . . 0.8(6) ?
C39 C40 C41 C44 . . . . -179.7(4) ?
C40 C41 C42 C43 . . . . -2.6(6) ?
C44 C41 C42 C43 . . . . 177.9(4) ?
C41 C42 C43 C38 . . . . 2.0(6) ?
C39 C38 C43 C42 . . . . 0.5(6) ?
As3 C38 C43 C42 . . . . -175.4(3) ?
C40 C41 C44 C45 . . . . 44.1(5) ?
C42 C41 C44 C45 . . . . -136.4(4) ?
C40 C41 C44 C49 . . . . -136.0(4) ?
C42 C41 C44 C49 . . . . 43.5(5) ?
C49 C44 C45 C46 . . . . -0.7(6) ?
C41 C44 C45 C46 . . . . 179.2(4) ?
C44 C45 C46 C47 . . . . 0.7(7) ?
C45 C46 C47 C48 . . . . 0.1(8) ?
C46 C47 C48 C49 . . . . -0.9(9) ?
C47 C48 C49 C44 . . . . 0.9(8) ?
C45 C44 C49 C48 . . . . -0.1(7) ?
C41 C44 C49 C48 . . . . 180.0(4) ?
C38 As3 C50 C55 . . . . 73.7(3) ?
C26 As3 C50 C55 . . . . -30.1(3) ?
Ru3 As3 C50 C55 . . . . -166.3(3) ?
C38 As3 C50 C51 . . . . -105.5(3) ?
C26 As3 C50 C51 . . . . 150.7(3) ?
Ru3 As3 C50 C51 . . . . 14.5(3) ?
C55 C50 C51 C52 . . . . 2.0(6) ?
As3 C50 C51 C52 . . . . -178.7(3) ?
C50 C51 C52 C53 . . . . 1.0(6) ?
C51 C52 C53 C54 . . . . -3.2(6) ?
C51 C52 C53 C56 . . . . 174.9(4) ?
C52 C53 C54 C55 . . . . 2.5(6) ?
C56 C53 C54 C55 . . . . -175.6(4) ?
C51 C50 C55 C54 . . . . -2.7(6) ?
As3 C50 C55 C54 . . . . 178.1(3) ?
C53 C54 C55 C50 . . . . 0.5(6) ?
C52 C53 C56 C57 . . . . -27.0(6) ?
C54 C53 C56 C57 . . . . 151.1(4) ?
C52 C53 C56 C61 . . . . 152.8(4) ?
C54 C53 C56 C61 . . . . -29.2(6) ?
C61 C56 C57 C58 . . . . -0.3(7) ?
C53 C56 C57 C58 . . . . 179.4(4) ?
C56 C57 C58 C59 . . . . 1.4(7) ?
C57 C58 C59 C60 . . . . -1.5(8) ?
C58 C59 C60 C61 . . . . 0.6(7) ?
C57 C56 C61 C60 . . . . -0.7(6) ?
C53 C56 C61 C60 . . . . 179.6(4) ?
C59 C60 C61 C56 . . . . 0.6(7) ?
